data_7128218
loop_
_publ_author_name
'Ward, Jas S.'
'Frontera, Antonio'
'Rissanen, Kari'

_publ_section_title
;
 Nucleophilic iodonium interactions (NIIs) in 2-coordinate iodine(I) and
 silver(I) complexes.
;
_journal_issue 41
_journal_name_full 'Chemical communications (Cambridge, England)'
_journal_page_first 5094
_journal_page_last 5097
_journal_paper_doi 10.1039/d1cc01505b
_journal_volume 57
_journal_year 2021
_chemical_formula_moiety 'C24 H28 Ag2 N4, 2(F6 P)'
_chemical_formula_sum 'C24 H28 Ag2 F12 N4 P2'
_chemical_formula_weight 878.18
_space_group_crystal_system monoclinic
_space_group_IT_number 13
_space_group_name_Hall '-P 2yc'
_space_group_name_H-M_alt 'P 1 2/c 1'
_atom_sites_solution_hydrogens geom
_atom_sites_solution_primary dual
_audit_creation_date 2019-12-21
_audit_creation_method
;
Olex2 1.2
(compiled 2018.05.29 svn.r3508 for OlexSys, GUI svn.r5506)
;
_audit_update_record
;
2021-02-24 deposited with the CCDC.	2021-04-20 downloaded from the CCDC.
;
_cell_angle_alpha 90
_cell_angle_beta 102.186(2)
_cell_angle_gamma 90
_cell_formula_units_Z 2
_cell_length_a 9.3876(3)
_cell_length_b 11.0428(3)
_cell_length_c 15.2827(5)
_cell_measurement_reflns_used 4853
_cell_measurement_temperature 170
_cell_measurement_theta_max 30.999
_cell_measurement_theta_min 0.407
_cell_volume 1548.59(8)
_computing_cell_refinement 'DENZO/SCALEPACK (Otwinowski & Minor, 1997)'
_computing_data_collection 'COLLECT (Nonius, 2001).'
_computing_data_reduction 'DENZO/SCALEPACK (Otwinowski & Minor, 1997)'
_computing_molecular_graphics 'Olex2 (Dolomanov et al., 2009)'
_computing_publication_material 'Olex2 (Dolomanov et al., 2009)'
_computing_structure_refinement 'ShelXL (Sheldrick, 2015)'
_computing_structure_solution 'ShelXT (Sheldrick, 2015)'
_diffrn_ambient_temperature 170
_diffrn_measured_fraction_theta_full 0.996
_diffrn_measured_fraction_theta_max 0.997
_diffrn_measurement_device_type 'Bruker APEX-II CCD'
_diffrn_measurement_method '\w scans'
_diffrn_radiation_monochromator graphite
_diffrn_radiation_type MoK\a
_diffrn_radiation_wavelength 0.71073
_diffrn_reflns_av_R_equivalents 0.0368
_diffrn_reflns_av_unetI/netI 0.0403
_diffrn_reflns_Laue_measured_fraction_full 0.996
_diffrn_reflns_Laue_measured_fraction_max 0.997
_diffrn_reflns_limit_h_max 13
_diffrn_reflns_limit_h_min -11
_diffrn_reflns_limit_k_max 15
_diffrn_reflns_limit_k_min -15
_diffrn_reflns_limit_l_max 21
_diffrn_reflns_limit_l_min -21
_diffrn_reflns_number 16370
_diffrn_reflns_point_group_measured_fraction_full 0.996
_diffrn_reflns_point_group_measured_fraction_max 0.997
_diffrn_reflns_theta_full 25.242
_diffrn_reflns_theta_max 30.502
_diffrn_reflns_theta_min 2.886
_diffrn_standards_number 0
_exptl_absorpt_coefficient_mu 1.463
_exptl_absorpt_correction_T_max 0.7462
_exptl_absorpt_correction_T_min 0.6279
_exptl_absorpt_correction_type multi-scan
_exptl_absorpt_process_details
'SADABS-2012/1 (Bruker,2012) was used for absorption correction. wR2(int) was 0.0735 before and 0.0627 after correction. The Ratio of minimum to maximum transmission is 0.8415. The \l/2 correction factor is 0.0015.'
_exptl_crystal_colour colourless
_exptl_crystal_colour_primary colourless
_exptl_crystal_density_diffrn 1.883
_exptl_crystal_description block
_exptl_crystal_F_000 864
_exptl_crystal_recrystallization_method 'Re-crystallisation from solvent: DCM/TBME'
_exptl_crystal_size_max 0.46
_exptl_crystal_size_mid 0.22
_exptl_crystal_size_min 0.12
_refine_diff_density_max 0.402
_refine_diff_density_min -0.421
_refine_diff_density_rms 0.079
_refine_ls_extinction_method none
_refine_ls_goodness_of_fit_ref 1.038
_refine_ls_hydrogen_treatment constr
_refine_ls_matrix_type full
_refine_ls_number_parameters 203
_refine_ls_number_reflns 4716
_refine_ls_number_restraints 0
_refine_ls_restrained_S_all 1.038
_refine_ls_R_factor_all 0.0477
_refine_ls_R_factor_gt 0.0345
_refine_ls_shift/su_max 0.001
_refine_ls_shift/su_mean 0.000
_refine_ls_structure_factor_coef Fsqd
_refine_ls_weighting_details 'w=1/[\s^2^(Fo^2^)+(0.0222P)^2^+1.2610P] where P=(Fo^2^+2Fc^2^)/3'
_refine_ls_weighting_scheme calc
_refine_ls_wR_factor_gt 0.0720
_refine_ls_wR_factor_ref 0.0763
_reflns_Friedel_coverage 0.000
_reflns_number_gt 3812
_reflns_number_total 4716
_reflns_threshold_expression 'I > 2\s(I)'
_cod_data_source_file d1cc01505b2.cif
_cod_data_source_block 2a
_cod_depositor_comments 'Adding full bibliography for 7128218--7128225.cif.'
_cod_database_code 7128218
_shelxl_version_number 2014/6
_shelx_space_group_comment
;
The symmetry employed for this shelxl refinement is uniquely defined
by the following loop, which should always be used as a source of
symmetry information in preference to the above space-group names.
They are only intended as comments.
;
_shelx_estimated_absorpt_t_max 0.844
_shelx_estimated_absorpt_t_min 0.553
_olex2_refinement_description
;
1. Fixed Uiso
 At 1.2 times of:
  All C(H) groups
 At 1.5 times of:
  All C(H,H,H) groups
2.a Aromatic/amide H refined with riding coordinates:
 C2(H2), C3(H3), C5(H5), C6(H6), C12(H12), C13(H13), C15(H15), C16(H16)
2.b Idealised Me refined as rotating group:
 C7(H7A,H7B,H7C), C17(H17A,H17B,H17C)
;
_olex2_submission_special_instructions 'No special instructions were received'

loop_
_space_group_symop_operation_xyz
'x, y, z'
'-x, y, -z+1/2'
'-x, -y, -z'
'x, -y, z-1/2'

loop_
_atom_site_label
_atom_site_type_symbol
_atom_site_fract_x
_atom_site_fract_y
_atom_site_fract_z
_atom_site_U_iso_or_equiv
_atom_site_adp_type
_atom_site_occupancy
_atom_site_site_symmetry_order
_atom_site_calc_flag
_atom_site_refinement_flags_posn
_atom_site_refinement_flags_adp
_atom_site_refinement_flags_occupancy
_atom_site_disorder_assembly
_atom_site_disorder_group
Ag1 Ag 0.37531(2) 0.76677(2) 0.30067(2) 0.03570(7) Uani 1 1 d . . . . .
P51 P 0.5000 1.0000 0.5000 0.03134(18) Uani 1 2 d S T P . .
P61 P 0.0000 0.49537(8) 0.2500 0.03560(19) Uani 1 2 d S T P . .
F52 F 0.65135(18) 1.05984(15) 0.54807(12) 0.0524(4) Uani 1 1 d . . . . .
F53 F 0.54192(19) 0.87940(14) 0.55702(11) 0.0508(4) Uani 1 1 d . . . . .
F54 F 0.5742(2) 0.94731(16) 0.42332(12) 0.0567(5) Uani 1 1 d . . . . .
F62 F -0.1230(2) 0.39395(15) 0.23189(15) 0.0670(5) Uani 1 1 d . . . . .
F63 F 0.0062(3) 0.4945(2) 0.14762(14) 0.0819(7) Uani 1 1 d . . . . .
F64 F 0.12204(19) 0.59767(15) 0.26916(15) 0.0656(5) Uani 1 1 d . . . . .
N1 N 0.2346(2) 0.89736(18) 0.22585(13) 0.0330(4) Uani 1 1 d . . . . .
N11 N 0.5074(2) 0.62635(18) 0.36945(13) 0.0329(4) Uani 1 1 d . . . . .
C2 C 0.2621(3) 1.0166(2) 0.23556(16) 0.0357(5) Uani 1 1 d . . . . .
H2 H 0.3507 1.0422 0.2733 0.043 Uiso 1 1 calc R . . . .
C3 C 0.1660(3) 1.1033(2) 0.19259(17) 0.0363(5) Uani 1 1 d . . . . .
H3 H 0.1896 1.1868 0.2010 0.044 Uiso 1 1 calc R . . . .
C4 C 0.0353(3) 1.0690(2) 0.13718(15) 0.0323(5) Uani 1 1 d . . . . .
C5 C 0.0086(3) 0.9456(2) 0.12687(16) 0.0347(5) Uani 1 1 d . . . . .
H5 H -0.0788 0.9178 0.0890 0.042 Uiso 1 1 calc R . . . .
C6 C 0.1087(3) 0.8635(2) 0.17146(16) 0.0342(5) Uani 1 1 d . . . . .
H6 H 0.0880 0.7796 0.1635 0.041 Uiso 1 1 calc R . . . .
C7 C -0.0736(3) 1.1603(2) 0.09158(18) 0.0410(6) Uani 1 1 d . . . . .
H7A H -0.0621 1.1720 0.0299 0.062 Uiso 1 1 calc GR . . . .
H7B H -0.0575 1.2375 0.1239 0.062 Uiso 1 1 calc GR . . . .
H7C H -0.1723 1.1312 0.0912 0.062 Uiso 1 1 calc GR . . . .
C12 C 0.6374(3) 0.6475(2) 0.42283(17) 0.0355(5) Uani 1 1 d . . . . .
H12 H 0.6689 0.7290 0.4331 0.043 Uiso 1 1 calc R . . . .
C13 C 0.7275(3) 0.5565(2) 0.46350(18) 0.0380(5) Uani 1 1 d . . . . .
H13 H 0.8192 0.5758 0.5006 0.046 Uiso 1 1 calc R . . . .
C14 C 0.6844(3) 0.4359(2) 0.45035(16) 0.0333(5) Uani 1 1 d . . . . .
C15 C 0.5494(3) 0.4149(2) 0.39584(19) 0.0402(6) Uani 1 1 d . . . . .
H15 H 0.5149 0.3343 0.3850 0.048 Uiso 1 1 calc R . . . .
C16 C 0.4645(3) 0.5107(2) 0.35698(19) 0.0405(6) Uani 1 1 d . . . . .
H16 H 0.3719 0.4940 0.3199 0.049 Uiso 1 1 calc R . . . .
C17 C 0.7803(3) 0.3343(2) 0.4935(2) 0.0468(6) Uani 1 1 d . . . . .
H17A H 0.7778 0.3300 0.5572 0.070 Uiso 1 1 calc GR . . . .
H17B H 0.8806 0.3488 0.4870 0.070 Uiso 1 1 calc GR . . . .
H17C H 0.7452 0.2577 0.4643 0.070 Uiso 1 1 calc GR . . . .

loop_
_atom_site_aniso_label
_atom_site_aniso_U_11
_atom_site_aniso_U_22
_atom_site_aniso_U_33
_atom_site_aniso_U_23
_atom_site_aniso_U_13
_atom_site_aniso_U_12
Ag1 0.03428(10) 0.03570(10) 0.03674(10) 0.00527(8) 0.00662(7) 0.00765(7)
P51 0.0332(4) 0.0250(4) 0.0344(4) -0.0026(3) 0.0041(4) -0.0014(3)
P61 0.0325(5) 0.0267(4) 0.0443(5) 0.000 0.0006(4) 0.000
F52 0.0425(9) 0.0432(9) 0.0647(11) -0.0016(8) -0.0044(8) -0.0115(7)
F53 0.0565(10) 0.0335(8) 0.0583(10) 0.0105(7) 0.0029(8) 0.0004(7)
F54 0.0698(12) 0.0491(10) 0.0585(11) -0.0110(8) 0.0303(10) 0.0013(8)
F62 0.0472(10) 0.0392(9) 0.1103(16) -0.0083(10) 0.0073(11) -0.0114(7)
F63 0.0860(16) 0.1104(19) 0.0489(12) -0.0014(11) 0.0135(11) 0.0016(13)
F64 0.0434(10) 0.0390(9) 0.1027(15) 0.0099(9) -0.0110(10) -0.0118(7)
N1 0.0327(10) 0.0340(10) 0.0322(10) 0.0014(8) 0.0071(8) 0.0055(8)
N11 0.0322(10) 0.0315(10) 0.0349(10) 0.0025(8) 0.0068(9) 0.0020(8)
C2 0.0359(13) 0.0369(12) 0.0331(12) 0.0000(10) 0.0044(10) -0.0017(10)
C3 0.0427(14) 0.0290(11) 0.0372(13) 0.0008(9) 0.0083(11) 0.0001(10)
C4 0.0375(13) 0.0325(11) 0.0291(11) 0.0043(9) 0.0120(10) 0.0055(9)
C5 0.0324(12) 0.0384(13) 0.0323(12) 0.0002(10) 0.0040(10) 0.0006(10)
C6 0.0374(13) 0.0292(11) 0.0356(12) -0.0013(9) 0.0068(10) 0.0015(9)
C7 0.0421(14) 0.0371(13) 0.0438(14) 0.0074(11) 0.0090(12) 0.0102(11)
C12 0.0356(13) 0.0280(11) 0.0417(13) 0.0008(10) 0.0054(11) -0.0001(9)
C13 0.0359(13) 0.0337(12) 0.0418(14) -0.0016(10) 0.0021(11) 0.0014(10)
C14 0.0364(13) 0.0307(11) 0.0338(12) 0.0014(9) 0.0100(10) 0.0056(9)
C15 0.0408(14) 0.0271(11) 0.0514(15) -0.0015(10) 0.0070(12) -0.0026(10)
C16 0.0325(13) 0.0360(13) 0.0504(15) -0.0012(11) 0.0031(11) -0.0029(10)
C17 0.0492(16) 0.0348(13) 0.0546(17) 0.0035(12) 0.0070(13) 0.0103(11)

loop_
_atom_type_symbol
_atom_type_description
_atom_type_scat_dispersion_real
_atom_type_scat_dispersion_imag
_atom_type_scat_source
C C 0.0033 0.0016 'International Tables Vol C Tables 4.2.6.8 and 6.1.1.4'
H H 0.0000 0.0000 'International Tables Vol C Tables 4.2.6.8 and 6.1.1.4'
Ag Ag -0.8971 1.1015 'International Tables Vol C Tables 4.2.6.8 and 6.1.1.4'
F F 0.0171 0.0103 'International Tables Vol C Tables 4.2.6.8 and 6.1.1.4'
N N 0.0061 0.0033 'International Tables Vol C Tables 4.2.6.8 and 6.1.1.4'
P P 0.1023 0.0942 'International Tables Vol C Tables 4.2.6.8 and 6.1.1.4'

loop_
_geom_angle_atom_site_label_1
_geom_angle_atom_site_label_2
_geom_angle_atom_site_label_3
_geom_angle
_geom_angle_site_symmetry_1
_geom_angle_site_symmetry_3
_geom_angle_publ_flag
N1 Ag1 Ag1 100.53(5) . 2_655 ?
N1 Ag1 N11 175.84(8) . . ?
N11 Ag1 Ag1 79.71(5) . 2_655 ?
F52 P51 F52 180.0 . 3_676 ?
F53 P51 F52 90.07(9) 3_676 3_676 ?
F53 P51 F52 89.93(9) 3_676 . ?
F53 P51 F52 90.07(9) . . ?
F53 P51 F52 89.93(9) . 3_676 ?
F53 P51 F53 180.00(12) . 3_676 ?
F54 P51 F52 90.29(10) . . ?
F54 P51 F52 89.71(10) . 3_676 ?
F54 P51 F52 89.71(10) 3_676 . ?
F54 P51 F52 90.29(10) 3_676 3_676 ?
F54 P51 F53 90.07(9) . . ?
F54 P51 F53 90.07(9) 3_676 3_676 ?
F54 P51 F53 89.93(9) 3_676 . ?
F54 P51 F53 89.93(9) . 3_676 ?
F54 P51 F54 180.0 . 3_676 ?
F62 P61 F62 90.47(14) . 2 ?
F62 P61 F64 89.99(9) 2 . ?
F62 P61 F64 179.19(11) . . ?
F62 P61 F64 89.99(9) . 2 ?
F62 P61 F64 179.20(12) 2 2 ?
F63 P61 F62 89.46(12) . 2 ?
F63 P61 F62 90.02(12) 2 2 ?
F63 P61 F62 90.03(12) . . ?
F63 P61 F62 89.46(12) 2 . ?
F63 P61 F63 179.27(19) 2 . ?
F63 P61 F64 90.64(12) . . ?
F63 P61 F64 89.88(12) . 2 ?
F63 P61 F64 90.64(12) 2 2 ?
F63 P61 F64 89.88(12) 2 . ?
F64 P61 F64 89.56(14) . 2 ?
C2 N1 Ag1 121.57(17) . . ?
C2 N1 C6 117.6(2) . . ?
C6 N1 Ag1 120.67(16) . . ?
C12 N11 Ag1 122.52(16) . . ?
C12 N11 C16 117.5(2) . . ?
C16 N11 Ag1 119.96(17) . . ?
N1 C2 H2 118.8 . . ?
N1 C2 C3 122.4(2) . . ?
C3 C2 H2 118.8 . . ?
C2 C3 H3 119.9 . . ?
C2 C3 C4 120.3(2) . . ?
C4 C3 H3 119.9 . . ?
C3 C4 C7 121.8(2) . . ?
C5 C4 C3 116.9(2) . . ?
C5 C4 C7 121.2(2) . . ?
C4 C5 H5 120.0 . . ?
C6 C5 C4 120.1(2) . . ?
C6 C5 H5 120.0 . . ?
N1 C6 C5 122.7(2) . . ?
N1 C6 H6 118.6 . . ?
C5 C6 H6 118.6 . . ?
C4 C7 H7A 109.5 . . ?
C4 C7 H7B 109.5 . . ?
C4 C7 H7C 109.5 . . ?
H7A C7 H7B 109.5 . . ?
H7A C7 H7C 109.5 . . ?
H7B C7 H7C 109.5 . . ?
N11 C12 H12 118.5 . . ?
N11 C12 C13 122.9(2) . . ?
C13 C12 H12 118.5 . . ?
C12 C13 H13 120.0 . . ?
C12 C13 C14 120.1(2) . . ?
C14 C13 H13 120.0 . . ?
C13 C14 C17 121.5(2) . . ?
C15 C14 C13 116.7(2) . . ?
C15 C14 C17 121.8(2) . . ?
C14 C15 H15 119.9 . . ?
C14 C15 C16 120.2(2) . . ?
C16 C15 H15 119.9 . . ?
N11 C16 C15 122.7(2) . . ?
N11 C16 H16 118.7 . . ?
C15 C16 H16 118.7 . . ?
C14 C17 H17A 109.5 . . ?
C14 C17 H17B 109.5 . . ?
C14 C17 H17C 109.5 . . ?
H17A C17 H17B 109.5 . . ?
H17A C17 H17C 109.5 . . ?
H17B C17 H17C 109.5 . . ?

loop_
_geom_bond_atom_site_label_1
_geom_bond_atom_site_label_2
_geom_bond_distance
_geom_bond_site_symmetry_2
_geom_bond_publ_flag
Ag1 Ag1 3.0675(4) 2_655 ?
Ag1 N1 2.120(2) . ?
Ag1 N11 2.121(2) . ?
P51 F52 1.5983(16) 3_676 ?
P51 F52 1.5983(16) . ?
P51 F53 1.5947(15) 3_676 ?
P51 F53 1.5947(15) . ?
P51 F54 1.5940(16) . ?
P51 F54 1.5940(16) 3_676 ?
P61 F62 1.5906(17) . ?
P61 F62 1.5906(17) 2 ?
P61 F63 1.578(2) 2 ?
P61 F63 1.578(2) . ?
P61 F64 1.5915(17) . ?
P61 F64 1.5915(17) 2 ?
N1 C2 1.344(3) . ?
N1 C6 1.346(3) . ?
N11 C12 1.338(3) . ?
N11 C16 1.340(3) . ?
C2 H2 0.9500 . ?
C2 C3 1.383(3) . ?
C3 H3 0.9500 . ?
C3 C4 1.389(4) . ?
C4 C5 1.388(3) . ?
C4 C7 1.499(3) . ?
C5 H5 0.9500 . ?
C5 C6 1.378(3) . ?
C6 H6 0.9500 . ?
C7 H7A 0.9800 . ?
C7 H7B 0.9800 . ?
C7 H7C 0.9800 . ?
C12 H12 0.9500 . ?
C12 C13 1.374(3) . ?
C13 H13 0.9500 . ?
C13 C14 1.394(3) . ?
C14 C15 1.381(4) . ?
C14 C17 1.502(3) . ?
C15 H15 0.9500 . ?
C15 C16 1.381(4) . ?
C16 H16 0.9500 . ?
C17 H17A 0.9800 . ?
C17 H17B 0.9800 . ?
C17 H17C 0.9800 . ?
